data_4501481
loop_
_publ_author_name
'Liang, Xiao-Qiang'
'Li, Dong-Ping'
'Li, Cheng-Hui'
'Zhou, Xin-Hui'
'Li, Yi-Zhi'
'Zuo, Jing-Lin'
'You, Xiao-Zeng'

_publ_section_title
;
 Syntheses, Structures, and Physical Properties of Camphorate Coordination
 Polymers Controlled by Semirigid Auxiliary Ligands with Variable
 Coordination Positions and Conformations
;
_journal_issue 6
_journal_name_full 'Crystal Growth &amp; Design'
_journal_page_first 2596
_journal_paper_doi 10.1021/cg1000107
_journal_volume 10
_journal_year 2010
_chemical_formula_sum 'C24 H32 N4 O6 Zn'
_chemical_formula_weight 537.91
_chemical_name_systematic
; 
 ? 
;
_space_group_IT_number 14
_symmetry_cell_setting monoclinic
_symmetry_space_group_name_Hall '-P 2yn'
_symmetry_space_group_name_H-M 'P 1 21/n 1'
_atom_sites_solution_hydrogens geom
_atom_sites_solution_primary direct
_atom_sites_solution_secondary difmap
_audit_creation_method SHELXL-97
_cell_angle_alpha 90.00
_cell_angle_beta 99.139(5)
_cell_angle_gamma 90.00
_cell_formula_units_Z 4
_cell_length_a 10.793(2)
_cell_length_b 22.999(5)
_cell_length_c 12.253(3)
_cell_measurement_reflns_used 2799
_cell_measurement_temperature 293(2)
_cell_measurement_theta_max 20.51
_cell_measurement_theta_min 2.34
_cell_volume 3002.9(11)
_computing_cell_refinement SMART
_computing_data_collection 'SMART (Bruker, 2000)'
_computing_data_reduction 'SAINT (Bruker, 2000)'
_computing_molecular_graphics SHELXTL
_computing_publication_material SHELXTL
_computing_structure_refinement SHELXTL
_computing_structure_solution 'SHELXTL (Bruker, 2000)'
_diffrn_ambient_temperature 291(2)
_diffrn_measured_fraction_theta_full 0.998
_diffrn_measured_fraction_theta_max 0.998
_diffrn_measurement_device_type 'Bruker Smart Apex CCD'
_diffrn_measurement_method 'phi and omega scans'
_diffrn_radiation_monochromator graphite
_diffrn_radiation_source 'sealed tube'
_diffrn_radiation_type MoK\a
_diffrn_radiation_wavelength 0.71073
_diffrn_reflns_av_R_equivalents 0.0459
_diffrn_reflns_av_sigmaI/netI 0.0810
_diffrn_reflns_limit_h_max 13
_diffrn_reflns_limit_h_min -11
_diffrn_reflns_limit_k_max 28
_diffrn_reflns_limit_k_min -28
_diffrn_reflns_limit_l_max 12
_diffrn_reflns_limit_l_min -15
_diffrn_reflns_number 16018
_diffrn_reflns_theta_full 26.00
_diffrn_reflns_theta_max 26.00
_diffrn_reflns_theta_min 1.77
_exptl_absorpt_coefficient_mu 0.856
_exptl_absorpt_correction_T_max 0.84
_exptl_absorpt_correction_T_min 0.80
_exptl_absorpt_correction_type multi-scan
_exptl_absorpt_process_details 'SADABS; Bruker, 2000'
_exptl_crystal_colour plate
_exptl_crystal_density_diffrn 1.190
_exptl_crystal_density_method 'not measured'
_exptl_crystal_description colorless
_exptl_crystal_F_000 1128
_exptl_crystal_size_max 0.28
_exptl_crystal_size_mid 0.22
_exptl_crystal_size_min 0.10
_refine_diff_density_max 0.457
_refine_diff_density_min -0.570
_refine_diff_density_rms 0.065
_refine_ls_extinction_method none
_refine_ls_goodness_of_fit_ref 1.024
_refine_ls_hydrogen_treatment constr
_refine_ls_matrix_type full
_refine_ls_number_parameters 350
_refine_ls_number_reflns 5892
_refine_ls_number_restraints 0
_refine_ls_restrained_S_all 1.024
_refine_ls_R_factor_all 0.0884
_refine_ls_R_factor_gt 0.0580
_refine_ls_shift/su_max 0.000
_refine_ls_shift/su_mean 0.000
_refine_ls_structure_factor_coef Fsqd
_refine_ls_weighting_details 'calc w=1/[\s^2^(Fo^2^)+(0.0400P)^2^+1.5500P] where P=(Fo^2^+2Fc^2^)/3'
_refine_ls_weighting_scheme calc
_refine_ls_wR_factor_gt 0.1072
_refine_ls_wR_factor_ref 0.1122
_reflns_number_gt 4146
_reflns_number_total 5892
_reflns_threshold_expression >2sigma(I)
_cod_data_source_file cg1000107_si_002.cif
_cod_data_source_block 1
_cod_depositor_comments
;
The following automatic conversions were performed:

'_symmetry_cell_setting' value 'Monoclinic' changed to 'monoclinic'
according to /home/saulius/struct/CIF-dictionaries/cif_core.dic
dictionary named 'cif_core.dic' version 2.4.2 from 2011-04-26.

Automatic conversion script
Id: cif_fix_values 1715 2011-07-08 13:25:40Z adriana 
;
_cod_original_cell_volume 3002.9(12)
_cod_original_sg_symbol_H-M 'P2(1)/n  '
_cod_database_code 4501481

loop_
_symmetry_equiv_pos_as_xyz
'x, y, z'
'-x+1/2, y+1/2, -z+1/2'
'-x, -y, -z'
'x-1/2, -y-1/2, z-1/2'

loop_
_atom_site_label
_atom_site_type_symbol
_atom_site_fract_x
_atom_site_fract_y
_atom_site_fract_z
_atom_site_U_iso_or_equiv
_atom_site_adp_type
_atom_site_occupancy
_atom_site_symmetry_multiplicity
_atom_site_calc_flag
_atom_site_refinement_flags
_atom_site_disorder_assembly
_atom_site_disorder_group
C1 C 0.5386(3) 0.21963(16) 0.7910(3) 0.0378(8) Uani 1 1 d . D .
C2 C 0.5567(3) 0.27022(15) 0.7082(3) 0.0371(8) Uani 1 1 d . . .
H2 H 0.4957 0.2619 0.6443 0.044 Uiso 0.50 1 d PR A 1
C3 C 0.5269(3) 0.33261(16) 0.7394(3) 0.0404(9) Uani 1 1 d . D .
H3A H 0.5419 0.3375 0.8190 0.049 Uiso 1 1 calc R . .
H3B H 0.4399 0.3419 0.7119 0.049 Uiso 1 1 calc R . .
C4 C 0.6164(3) 0.37254(16) 0.6842(3) 0.0423(9) Uani 1 1 d . . .
H4A H 0.6757 0.3925 0.7393 0.051 Uiso 1 1 calc R D .
H4B H 0.5694 0.4010 0.6360 0.051 Uiso 1 1 calc R . .
C5 C 0.6845(3) 0.32839(16) 0.6169(3) 0.0372(8) Uani 1 1 d . C .
H5 H 0.6346 0.3259 0.5448 0.045 Uiso 0.50 1 d PR B 2
C6 C 0.6820(4) 0.26672(17) 0.6656(3) 0.0445(9) Uani 1 1 d . C .
C7 C 0.8141(3) 0.34349(16) 0.5960(3) 0.0380(8) Uani 1 1 d . . .
C8 C 0.7033(3) 0.21432(15) 0.5916(3) 0.0401(9) Uani 1 1 d . . .
H8B H 0.6501 0.1827 0.6059 0.060 Uiso 1 1 calc R D .
H8C H 0.7895 0.2023 0.6076 0.060 Uiso 1 1 calc R . .
H8A H 0.6836 0.2254 0.5152 0.060 Uiso 1 1 calc R . .
C9 C 0.7967(3) 0.24863(17) 0.7532(3) 0.0434(9) Uani 1 1 d . . .
H9A H 0.7891 0.2084 0.7721 0.065 Uiso 1 1 calc R D .
H9B H 0.7990 0.2721 0.8183 0.065 Uiso 1 1 calc R . .
H9C H 0.8727 0.2542 0.7231 0.065 Uiso 1 1 calc R . .
C10 C 0.5970(7) 0.3368(3) 0.5044(6) 0.0437(13) Uani 0.50 1 d P C 1
H10B H 0.6187 0.3092 0.4518 0.065 Uiso 0.50 1 calc PR C 1
H10C H 0.6068 0.3755 0.4778 0.065 Uiso 0.50 1 calc PR C 1
H10A H 0.5114 0.3309 0.5142 0.065 Uiso 0.50 1 calc PR C 1
C10' C 0.4504(7) 0.2604(3) 0.6071(6) 0.0437(13) Uani 0.50 1 d P D 2
H10D H 0.4437 0.2941 0.5602 0.065 Uiso 0.50 1 calc PR D 2
H10E H 0.3721 0.2541 0.6330 0.065 Uiso 0.50 1 calc PR D 2
H10F H 0.4702 0.2271 0.5660 0.065 Uiso 0.50 1 calc PR D 2
C11 C 0.6259(3) 0.06457(16) 0.9173(3) 0.0379(8) Uani 1 1 d . . .
H11 H 0.6183 0.0771 0.8444 0.046 Uiso 1 1 calc R . .
C12 C 0.6218(3) 0.06288(14) 1.0918(3) 0.0345(8) Uani 1 1 d . . .
H12 H 0.6094 0.0738 1.1624 0.041 Uiso 1 1 calc R . .
C13 C 0.6617(3) 0.00986(16) 0.9560(3) 0.0414(9) Uani 1 1 d . . .
H13 H 0.6827 -0.0213 0.9143 0.050 Uiso 1 1 calc R . .
C14 C 0.6864(3) -0.03493(16) 1.1391(3) 0.0389(8) Uani 1 1 d . . .
H14A H 0.6422 -0.0692 1.1075 0.047 Uiso 1 1 calc R . .
H14B H 0.6532 -0.0252 1.2058 0.047 Uiso 1 1 calc R . .
C15 C 0.6716(3) 0.44958(15) 1.3284(3) 0.0371(8) Uani 1 1 d . . .
C16 C 0.5823(4) 0.48476(16) 1.3637(3) 0.0429(9) Uani 1 1 d . . .
H16 H 0.6070 0.5185 1.4029 0.051 Uiso 1 1 calc R . .
C17 C 0.4559(3) 0.47026(16) 1.3411(3) 0.0407(9) Uani 1 1 d . . .
H17 H 0.3960 0.4944 1.3643 0.049 Uiso 1 1 calc R . .
C18 C 0.4197(3) 0.41960(16) 1.2840(3) 0.0406(9) Uani 1 1 d . . .
H18 H 0.3354 0.4091 1.2696 0.049 Uiso 1 1 calc R . .
C19 C 0.5099(3) 0.38448(16) 1.2483(3) 0.0371(8) Uani 1 1 d . . .
H19 H 0.4848 0.3520 1.2051 0.044 Uiso 1 1 calc R . .
C20 C 0.6378(3) 0.39695(16) 1.2759(3) 0.0394(8) Uani 1 1 d . . .
C21 C 0.7348(3) 0.35929(16) 1.2303(3) 0.0401(9) Uani 1 1 d . . .
H21A H 0.7495 0.3751 1.1602 0.048 Uiso 1 1 calc R . .
H21B H 0.8134 0.3605 1.2811 0.048 Uiso 1 1 calc R . .
C22 C 0.7058(3) 0.25807(16) 1.2907(3) 0.0412(9) Uani 1 1 d . . .
H22 H 0.7445 0.2609 1.3640 0.049 Uiso 1 1 calc R . .
C23 C 0.6442(3) 0.27820(15) 1.1169(3) 0.0380(8) Uani 1 1 d . . .
H23 H 0.6328 0.2981 1.0500 0.046 Uiso 1 1 calc R . .
C24 C 0.6502(3) 0.21031(16) 1.2401(3) 0.0405(9) Uani 1 1 d . . .
H24 H 0.6389 0.1749 1.2740 0.049 Uiso 1 1 calc R . .
N1 N 0.6606(3) 0.01012(12) 1.0654(3) 0.0376(7) Uani 1 1 d . . .
N2 N 0.6037(3) 0.09707(13) 1.0053(2) 0.0416(7) Uani 1 1 d . . .
N3 N 0.6133(3) 0.22296(12) 1.1308(2) 0.0347(7) Uani 1 1 d . . .
N4 N 0.6944(3) 0.30033(14) 1.2150(2) 0.0430(8) Uani 1 1 d . . .
O1 O 0.8491(2) 0.32147(11) 0.51062(19) 0.0403(6) Uani 1 1 d . . .
O2 O 0.8846(2) 0.37469(11) 0.65752(19) 0.0419(6) Uani 1 1 d . D .
O3 O 0.5214(2) 0.16942(11) 0.7573(2) 0.0435(6) Uani 1 1 d . . .
O4 O 0.5482(2) 0.23126(10) 0.89145(19) 0.0382(6) Uani 1 1 d . . .
O5 O 0.5054(5) 0.0873(3) 0.5895(5) 0.0437(15) Uani 0.40 1 d P . .
H5D H 0.4798 0.0966 0.5226 0.052 Uiso 0.40 1 d PR . .
H5B H 0.4990 0.1164 0.6310 0.052 Uiso 0.40 1 d PR . .
O6 O 0.4865(6) 0.0696(3) 0.3515(5) 0.0419(15) Uani 0.40 1 d P . .
H6D H 0.4917 0.0744 0.4209 0.050 Uiso 0.40 1 d PR . .
H6C H 0.5159 0.0993 0.3232 0.050 Uiso 0.40 1 d PR . .
O7 O 0.4663(6) 0.4955(3) 0.0001(8) 0.0390(18) Uani 0.40 1 d P . .
H7B H 0.4031 0.5139 0.0156 0.047 Uiso 0.40 1 d PR . .
H7C H 0.5331 0.5135 0.0265 0.047 Uiso 0.40 1 d PR . .
O8 O 0.2965(5) 0.0426(3) 0.5070(5) 0.0389(14) Uani 0.40 1 d P . .
H8G H 0.3082 0.0737 0.4725 0.047 Uiso 0.40 1 d PR . .
H8D H 0.2367 0.0476 0.5435 0.047 Uiso 0.40 1 d PR . .
O9 O 0.7038(6) 0.0661(3) 0.3806(4) 0.0378(14) Uani 0.40 1 d P . .
H9D H 0.7503 0.0368 0.3997 0.045 Uiso 0.40 1 d PR . .
H9G H 0.6334 0.0618 0.4025 0.045 Uiso 0.40 1 d PR . .
Zn1 Zn 0.52592(4) 0.176039(18) 1.00357(3) 0.03243(12) Uani 1 1 d . . .

loop_
_atom_site_aniso_label
_atom_site_aniso_U_11
_atom_site_aniso_U_22
_atom_site_aniso_U_33
_atom_site_aniso_U_23
_atom_site_aniso_U_13
_atom_site_aniso_U_12
C1 0.043(2) 0.035(2) 0.037(2) 0.0063(16) 0.0115(16) 0.0015(16)
C2 0.042(2) 0.041(2) 0.0307(18) 0.0194(16) 0.0121(15) 0.0108(16)
C3 0.0364(19) 0.045(2) 0.043(2) 0.0115(17) 0.0154(15) 0.0140(16)
C4 0.038(2) 0.043(2) 0.048(2) -0.0058(18) 0.0145(16) -0.0040(17)
C5 0.0348(18) 0.045(2) 0.0322(17) 0.0128(16) 0.0079(14) 0.0098(16)
C6 0.040(2) 0.052(2) 0.044(2) 0.0147(18) 0.0130(16) 0.0027(18)
C7 0.0283(18) 0.043(2) 0.045(2) -0.0015(17) 0.0105(15) -0.0027(15)
C8 0.038(2) 0.041(2) 0.043(2) 0.0195(17) 0.0115(16) 0.0057(16)
C9 0.045(2) 0.048(2) 0.041(2) 0.0146(17) 0.0172(17) 0.0155(18)
C10 0.039(3) 0.052(3) 0.039(3) 0.012(2) 0.003(2) -0.001(2)
C10' 0.039(3) 0.052(3) 0.039(3) 0.012(2) 0.003(2) -0.001(2)
C11 0.0360(19) 0.039(2) 0.040(2) -0.0062(16) 0.0117(15) 0.0029(16)
C12 0.046(2) 0.0313(18) 0.0288(17) 0.0049(14) 0.0140(15) 0.0024(16)
C13 0.039(2) 0.045(2) 0.041(2) -0.0057(17) 0.0085(17) 0.0115(17)
C14 0.044(2) 0.041(2) 0.0344(19) -0.0091(16) 0.0140(16) -0.0019(17)
C15 0.0358(19) 0.041(2) 0.0378(19) -0.0101(16) 0.0145(15) 0.0025(16)
C16 0.049(2) 0.039(2) 0.041(2) -0.0140(16) 0.0078(17) -0.0003(18)
C17 0.041(2) 0.041(2) 0.042(2) -0.0177(17) 0.0118(16) 0.0008(16)
C18 0.0311(19) 0.045(2) 0.048(2) -0.0144(18) 0.0128(16) 0.0017(16)
C19 0.0385(19) 0.042(2) 0.0340(18) -0.0155(16) 0.0165(15) 0.0011(16)
C20 0.0289(18) 0.047(2) 0.042(2) -0.0140(17) 0.0044(15) -0.0041(16)
C21 0.0344(19) 0.048(2) 0.041(2) -0.0144(17) 0.0159(16) -0.0085(16)
C22 0.036(2) 0.041(2) 0.044(2) -0.0135(18) -0.0028(16) -0.0001(16)
C23 0.044(2) 0.0344(19) 0.037(2) -0.0102(16) 0.0101(16) -0.0027(16)
C24 0.040(2) 0.043(2) 0.0358(19) -0.0094(17) -0.0032(15) -0.0029(17)
N1 0.0302(16) 0.0364(17) 0.0505(18) 0.0011(14) 0.0192(14) 0.0040(13)
N2 0.0479(19) 0.0409(17) 0.0370(17) 0.0012(14) 0.0095(14) 0.0064(14)
N3 0.0396(16) 0.0302(15) 0.0340(16) -0.0076(12) 0.0049(13) -0.0043(13)
N4 0.0453(19) 0.0444(18) 0.0408(18) -0.0171(15) 0.0113(14) -0.0017(15)
O1 0.0348(13) 0.0446(14) 0.0452(14) -0.0021(12) 0.0183(11) -0.0096(12)
O2 0.0415(14) 0.0567(17) 0.0307(13) -0.0100(12) 0.0157(11) -0.0069(13)
O3 0.0462(15) 0.0440(16) 0.0415(14) 0.0005(12) 0.0099(11) -0.0182(12)
O4 0.0407(14) 0.0367(13) 0.0381(14) -0.0008(11) 0.0095(11) 0.0009(11)
O5 0.036(3) 0.044(4) 0.054(4) 0.000(3) 0.015(3) -0.017(3)
O6 0.053(4) 0.037(3) 0.038(3) -0.001(3) 0.013(3) 0.005(3)
O7 0.037(6) 0.030(3) 0.054(3) 0.023(3) 0.022(5) -0.006(4)
O8 0.043(4) 0.039(3) 0.035(3) -0.005(3) 0.007(3) -0.003(3)
O9 0.043(3) 0.036(3) 0.035(3) -0.011(3) 0.006(3) -0.001(3)
Zn1 0.0299(2) 0.0415(2) 0.02755(19) -0.00376(19) 0.00974(14) 0.00349(19)

loop_
_atom_type_symbol
_atom_type_description
_atom_type_scat_dispersion_real
_atom_type_scat_dispersion_imag
_atom_type_scat_source
C C 0.0033 0.0016 'International Tables Vol C Tables 4.2.6.8 and 6.1.1.4'
H H 0.0000 0.0000 'International Tables Vol C Tables 4.2.6.8 and 6.1.1.4'
N N 0.0061 0.0033 'International Tables Vol C Tables 4.2.6.8 and 6.1.1.4'
O O 0.0106 0.0060 'International Tables Vol C Tables 4.2.6.8 and 6.1.1.4'
Zn Zn 0.2839 1.4301 'International Tables Vol C Tables 4.2.6.8 and 6.1.1.4'

loop_
_geom_angle_atom_site_label_1
_geom_angle_atom_site_label_2
_geom_angle_atom_site_label_3
_geom_angle
_geom_angle_site_symmetry_1
_geom_angle_site_symmetry_3
O3 C1 O4 121.1(3) . .
O3 C1 C2 120.4(3) . .
O4 C1 C2 118.5(3) . .
C6 C2 C3 111.5(3) . .
C6 C2 C10' 107.4(4) . .
C3 C2 C10' 100.1(4) . .
C6 C2 C1 112.8(3) . .
C3 C2 C1 118.6(3) . .
C10' C2 C1 104.6(4) . .
C6 C2 H2 103.9 . .
C3 C2 H2 104.2 . .
C10' C2 H2 4.5 . .
C1 C2 H2 103.8 . .
C2 C3 C4 105.9(3) . .
C2 C3 H3A 110.6 . .
C4 C3 H3A 110.6 . .
C2 C3 H3B 110.6 . .
C4 C3 H3B 110.6 . .
H3A C3 H3B 108.7 . .
C3 C4 C5 102.8(3) . .
C3 C4 H4A 111.2 . .
C5 C4 H4A 111.2 . .
C3 C4 H4B 111.2 . .
C5 C4 H4B 111.2 . .
H4A C4 H4B 109.1 . .
C7 C5 C6 110.7(3) . .
C7 C5 C10 105.7(4) . .
C6 C5 C10 114.4(4) . .
C7 C5 C4 117.9(3) . .
C6 C5 C4 110.8(3) . .
C10 C5 C4 96.7(4) . .
C7 C5 H5 105.0 . .
C6 C5 H5 105.0 . .
C10 C5 H5 11.2 . .
C4 C5 H5 106.4 . .
C2 C6 C5 98.9(3) . .
C2 C6 C8 117.6(3) . .
C5 C6 C8 118.4(3) . .
C2 C6 C9 115.3(3) . .
C5 C6 C9 116.8(3) . .
C8 C6 C9 91.1(3) . .
O2 C7 O1 120.4(3) . .
O2 C7 C5 122.6(3) . .
O1 C7 C5 117.0(3) . .
C6 C8 H8B 109.5 . .
C6 C8 H8C 109.5 . .
H8B C8 H8C 109.5 . .
C6 C8 H8A 109.5 . .
H8B C8 H8A 109.5 . .
H8C C8 H8A 109.5 . .
C6 C9 H9A 109.5 . .
C6 C9 H9B 109.5 . .
H9A C9 H9B 109.5 . .
C6 C9 H9C 109.5 . .
H9A C9 H9C 109.5 . .
H9B C9 H9C 109.5 . .
C5 C10 H5 17.0 . .
C5 C10 H10B 109.5 . .
H5 C10 H10B 93.8 . .
C5 C10 H10C 109.5 . .
H5 C10 H10C 122.6 . .
C5 C10 H10A 109.5 . .
H5 C10 H10A 110.6 . .
C2 C10' H2 7.1 . .
C2 C10' H10D 109.5 . .
C2 C10' H10E 109.5 . .
H10D C10' H10E 109.5 . .
C2 C10' H10F 109.5 . .
H10D C10' H10F 109.5 . .
H10E C10' H10F 109.5 . .
N2 C11 C13 107.6(3) . .
N2 C11 H11 126.2 . .
C13 C11 H11 126.2 . .
N2 C12 N1 111.1(3) . .
N2 C12 H12 124.4 . .
N1 C12 H12 124.4 . .
N1 C13 C11 107.0(3) . .
N1 C13 H13 126.5 . .
C11 C13 H13 126.5 . .
N1 C14 C15 115.3(3) . 2_647
N1 C14 H14A 108.4 . .
C15 C14 H14A 108.4 2_647 .
N1 C14 H14B 108.4 . .
C15 C14 H14B 108.4 2_647 .
H14A C14 H14B 107.5 . .
C16 C15 C20 120.7(3) . .
C16 C15 C14 119.5(3) . 2_657
C20 C15 C14 119.4(3) . 2_657
C15 C16 C17 120.7(3) . .
C15 C16 H16 119.7 . .
C17 C16 H16 119.7 . .
C18 C17 C16 119.5(3) . .
C18 C17 H17 120.3 . .
C16 C17 H17 120.3 . .
C17 C18 C19 119.6(3) . .
C17 C18 H18 120.2 . .
C19 C18 H18 120.2 . .
C18 C19 C20 121.3(3) . .
C18 C19 H19 119.4 . .
C20 C19 H19 119.4 . .
C15 C20 C19 117.8(3) . .
C15 C20 C21 121.1(3) . .
C19 C20 C21 120.1(3) . .
N4 C21 C20 111.9(3) . .
N4 C21 H21A 109.2 . .
C20 C21 H21A 109.2 . .
N4 C21 H21B 109.2 . .
C20 C21 H21B 109.2 . .
H21A C21 H21B 107.9 . .
N4 C22 C24 106.7(3) . .
N4 C22 H22 126.7 . .
C24 C22 H22 126.7 . .
N3 C23 N4 108.8(3) . .
N3 C23 H23 125.6 . .
N4 C23 H23 125.6 . .
C22 C24 N3 108.4(3) . .
C22 C24 H24 125.8 . .
N3 C24 H24 125.8 . .
C12 N1 C13 107.3(3) . .
C12 N1 C14 124.2(3) . .
C13 N1 C14 128.3(3) . .
C12 N2 C11 106.8(3) . .
C12 N2 Zn1 124.2(2) . .
C11 N2 Zn1 128.0(2) . .
C23 N3 C24 106.8(3) . .
C23 N3 Zn1 120.7(2) . .
C24 N3 Zn1 132.5(2) . .
C22 N4 C23 109.1(3) . .
C22 N4 C21 127.4(3) . .
C23 N4 C21 123.4(3) . .
C7 O1 Zn1 116.8(2) . 4_665
C1 O4 Zn1 124.4(2) . .
H5D O5 H5B 109.4 . .
H6D O6 H6C 109.5 . .
O7 O7 H7B 132.1 3_665 .
O7 O7 H7C 27.2 3_665 .
H7B O7 H7C 109.5 . .
H8G O8 H8D 109.5 . .
H9D O9 H9G 109.8 . .
O4 Zn1 O1 104.55(10) . 4_566
O4 Zn1 N2 120.66(11) . .
O1 Zn1 N2 116.37(12) 4_566 .
O4 Zn1 N3 95.95(11) . .
O1 Zn1 N3 107.26(11) 4_566 .
N2 Zn1 N3 109.61(12) . .

loop_
_geom_bond_atom_site_label_1
_geom_bond_atom_site_label_2
_geom_bond_distance
_geom_bond_site_symmetry_2
C1 O3 1.230(4) .
C1 O4 1.248(4) .
C1 C2 1.575(5) .
C2 C6 1.527(5) .
C2 C3 1.532(5) .
C2 C10' 1.566(7) .
C2 H2 0.9600 .
C3 C4 1.562(5) .
C3 H3A 0.9700 .
C3 H3B 0.9700 .
C4 C5 1.563(5) .
C4 H4A 0.9700 .
C4 H4B 0.9700 .
C5 C7 1.502(5) .
C5 C6 1.541(5) .
C5 C10 1.554(7) .
C5 H5 0.9600 .
C6 C8 1.548(5) .
C6 C9 1.561(5) .
C7 O2 1.217(4) .
C7 O1 1.272(4) .
C8 H8B 0.9600 .
C8 H8C 0.9600 .
C8 H8A 0.9600 .
C9 H9A 0.9600 .
C9 H9B 0.9600 .
C9 H9C 0.9600 .
C10 H5 0.6399 .
C10 H10B 0.9600 .
C10 H10C 0.9600 .
C10 H10A 0.9600 .
C10' H2 0.6139 .
C10' H10D 0.9600 .
C10' H10E 0.9600 .
C10' H10F 0.9600 .
C11 N2 1.364(4) .
C11 C13 1.378(5) .
C11 H11 0.9300 .
C12 N2 1.309(4) .
C12 N1 1.340(4) .
C12 H12 0.9300 .
C13 N1 1.342(5) .
C13 H13 0.9300 .
C14 N1 1.373(4) .
C14 C15 1.563(5) 2_647
C14 H14A 0.9700 .
C14 H14B 0.9700 .
C15 C16 1.379(5) .
C15 C20 1.392(5) .
C15 C14 1.563(5) 2_657
C16 C17 1.389(5) .
C16 H16 0.9300 .
C17 C18 1.383(5) .
C17 H17 0.9300 .
C18 C19 1.389(5) .
C18 H18 0.9300 .
C19 C20 1.397(5) .
C19 H19 0.9300 .
C20 C21 1.531(5) .
C21 N4 1.427(5) .
C21 H21A 0.9700 .
C21 H21B 0.9700 .
C22 N4 1.336(5) .
C22 C24 1.354(5) .
C22 H22 0.9300 .
C23 N3 1.331(4) .
C23 N4 1.338(4) .
C23 H23 0.9300 .
C24 N3 1.367(4) .
C24 H24 0.9300 .
N2 Zn1 2.000(3) .
N3 Zn1 2.005(3) .
O1 Zn1 1.925(2) 4_665
O4 Zn1 1.914(2) .
O5 H5D 0.8501 .
O5 H5B 0.8503 .
O6 H6D 0.8499 .
O6 H6C 0.8501 .
O7 O7 0.757(11) 3_665
O7 H7B 0.8498 .
O7 H7C 0.8499 .
O8 H8G 0.8500 .
O8 H8D 0.8501 .
O9 H9D 0.8502 .
O9 H9G 0.8500 .
Zn1 O1 1.925(2) 4_566

loop_
_geom_hbond_atom_site_label_D
_geom_hbond_atom_site_label_H
_geom_hbond_atom_site_label_A
_geom_hbond_distance_DH
_geom_hbond_distance_HA
_geom_hbond_distance_DA
_geom_hbond_angle_DHA
_geom_hbond_site_symmetry_A
O5 H5D O6 0.85 2.20 2.918(9) 142.5 .
O5 H5B O3 0.85 1.96 2.778(7) 162.4 .
O6 H6D O5 0.85 2.07 2.918(9) 179.2 .
O6 H6C O2 0.85 2.36 2.770(6) 110.1 4_565
O7 H7B O8 0.85 2.23 3.025(10) 156.1 2
O8 H8D O7 0.85 2.48 3.025(10) 122.7 2_545
O9 H9D O8 0.85 2.26 2.856(8) 127.7 3_656

loop_
_geom_torsion_atom_site_label_1
_geom_torsion_atom_site_label_2
_geom_torsion_atom_site_label_3
_geom_torsion_atom_site_label_4
_geom_torsion
_geom_torsion_site_symmetry_1
_geom_torsion_site_symmetry_4
O3 C1 C2 C6 -70.5(5) . .
O4 C1 C2 C6 106.1(4) . .
O3 C1 C2 C3 156.3(3) . .
O4 C1 C2 C3 -27.1(5) . .
O3 C1 C2 C10' 45.9(5) . .
O4 C1 C2 C10' -137.5(4) . .
C6 C2 C3 C4 16.1(4) . .
C10' C2 C3 C4 -97.2(4) . .
C1 C2 C3 C4 149.8(3) . .
C2 C3 C4 C5 4.2(4) . .
C3 C4 C5 C7 -152.2(3) . .
C3 C4 C5 C6 -23.3(4) . .
C3 C4 C5 C10 96.0(4) . .
C3 C2 C6 C5 -28.8(4) . .
C10' C2 C6 C5 79.9(4) . .
C1 C2 C6 C5 -165.3(3) . .
C3 C2 C6 C8 -157.6(3) . .
C10' C2 C6 C8 -48.9(5) . .
C1 C2 C6 C8 65.9(4) . .
C3 C2 C6 C9 96.6(4) . .
C10' C2 C6 C9 -154.7(4) . .
C1 C2 C6 C9 -39.9(5) . .
C7 C5 C6 C2 164.4(3) . .
C10 C5 C6 C2 -76.3(4) . .
C4 C5 C6 C2 31.7(4) . .
C7 C5 C6 C8 -67.3(4) . .
C10 C5 C6 C8 52.0(5) . .
C4 C5 C6 C8 160.0(3) . .
C7 C5 C6 C9 40.1(4) . .
C10 C5 C6 C9 159.4(4) . .
C4 C5 C6 C9 -92.6(4) . .
C6 C5 C7 O2 -101.7(4) . .
C10 C5 C7 O2 133.9(5) . .
C4 C5 C7 O2 27.3(5) . .
C6 C5 C7 O1 77.4(4) . .
C10 C5 C7 O1 -47.0(5) . .
C4 C5 C7 O1 -153.7(3) . .
N2 C11 C13 N1 0.0(4) . .
C20 C15 C16 C17 -4.3(6) . .
C14 C15 C16 C17 -176.4(3) 2_657 .
C15 C16 C17 C18 0.9(6) . .
C16 C17 C18 C19 -1.1(6) . .
C17 C18 C19 C20 4.8(6) . .
C16 C15 C20 C19 7.7(5) . .
C14 C15 C20 C19 179.8(3) 2_657 .
C16 C15 C20 C21 176.4(3) . .
C14 C15 C20 C21 -11.5(5) 2_657 .
C18 C19 C20 C15 -8.0(5) . .
C18 C19 C20 C21 -176.8(3) . .
C15 C20 C21 N4 159.9(3) . .
C19 C20 C21 N4 -31.7(5) . .
N4 C22 C24 N3 4.5(4) . .
N2 C12 N1 C13 -2.9(4) . .
N2 C12 N1 C14 -179.6(3) . .
C11 C13 N1 C12 1.7(4) . .
C11 C13 N1 C14 178.2(3) . .
C15 C14 N1 C12 -108.4(4) 2_647 .
C15 C14 N1 C13 75.7(5) 2_647 .
N1 C12 N2 C11 2.9(4) . .
N1 C12 N2 Zn1 172.1(2) . .
C13 C11 N2 C12 -1.7(4) . .
C13 C11 N2 Zn1 -170.5(3) . .
N4 C23 N3 C24 -2.3(4) . .
N4 C23 N3 Zn1 176.5(2) . .
C22 C24 N3 C23 -1.4(4) . .
C22 C24 N3 Zn1 -179.9(3) . .
C24 C22 N4 C23 -5.9(4) . .
C24 C22 N4 C21 177.7(3) . .
N3 C23 N4 C22 5.2(4) . .
N3 C23 N4 C21 -178.2(3) . .
C20 C21 N4 C22 -84.1(4) . .
C20 C21 N4 C23 100.0(4) . .
O2 C7 O1 Zn1 14.6(5) . 4_665
C5 C7 O1 Zn1 -164.5(2) . 4_665
O3 C1 O4 Zn1 -4.8(5) . .
C2 C1 O4 Zn1 178.7(2) . .
C1 O4 Zn1 O1 -88.6(3) . 4_566
C1 O4 Zn1 N2 44.8(3) . .
C1 O4 Zn1 N3 161.8(3) . .
C12 N2 Zn1 O4 161.2(3) . .
C11 N2 Zn1 O4 -31.9(4) . .
C12 N2 Zn1 O1 -70.5(3) . 4_566
C11 N2 Zn1 O1 96.4(3) . 4_566
C12 N2 Zn1 N3 51.4(3) . .
C11 N2 Zn1 N3 -141.8(3) . .
C23 N3 Zn1 O4 10.6(3) . .
C24 N3 Zn1 O4 -171.1(3) . .
C23 N3 Zn1 O1 -96.7(3) . 4_566
C24 N3 Zn1 O1 81.7(3) . 4_566
C23 N3 Zn1 N2 136.1(3) . .
C24 N3 Zn1 N2 -45.5(3) . .
